data_2101887
loop_
_publ_author_name
'Harada, J.'
'Ogawa, K.'
'Tomoda, S.'

_publ_section_title
;
 Molecular Motion and Conformational Interconversion of Azobenzenes in
 Crystals as Studied by X-ray Diffraction
;
_journal_issue 4
_journal_name_full 'Acta Crystallographica Section B'
_journal_page_first 662
_journal_page_last 672
_journal_paper_doi 10.1107/S0108768197002772
_journal_volume 53
_journal_year 1997
_chemical_formula_moiety 'C12 H10 N2'
_chemical_formula_sum 'C12 H10 N2'
_chemical_formula_weight 182.22
_chemical_melting_point 341
_chemical_name_systematic '       (E)-azobenzene'
_space_group_IT_number 14
_space_group_name_Hall '-P 2yab'
_space_group_name_H-M_alt 'P 1 21/a 1'
_symmetry_cell_setting monoclinic
_symmetry_space_group_name_Hall '-P 2yab'
_symmetry_space_group_name_H-M 'P 1 21/a 1'
_audit_creation_method SHELXL
_cell_angle_alpha 90.00
_cell_angle_beta 112.440(7)
_cell_angle_gamma 90.00
_cell_formula_units_Z 4
_cell_length_a 12.1840(11)
_cell_length_b 5.7888(14)
_cell_length_c 15.2282(12)
_cell_measurement_reflns_used 25
_cell_measurement_temperature 296
_cell_measurement_theta_max 39.7
_cell_measurement_theta_min 34.5
_cell_volume 992.7(3)
_computing_cell_refinement MSC/AFC
_computing_data_collection
;
Rigaku AFC6A, MSC/AFC Diffractometer Control Software
;
_computing_data_reduction
;      DIFDAT_ADDREF_SORTRF (Xtal: Stewart, Merom, Holden, Doherty, Hall
                                   Maslen, Spadaccini & Davenport)
;
_computing_molecular_graphics '      ORTEP (Xtal: Davenport, Hall & Dreissig)'
_computing_publication_material 'SHELXL-93 (Sheldrick, 1993)'
_computing_structure_refinement 'SHELXL-93 (Sheldrick, 1993)'
_computing_structure_solution 'SHELXS-86 (Sheldrick, 1990)'
_diffrn_ambient_temperature 296
_diffrn_measurement_device Rigaku_AFC6A
_diffrn_measurement_method \q/2\q
_diffrn_radiation_monochromator graphite
_diffrn_radiation_source 'fine-focus sealed tube'
_diffrn_radiation_type Cu_K\a
_diffrn_radiation_wavelength 1.54184
_diffrn_reflns_av_R_equivalents .0208
_diffrn_reflns_av_sigmaI/netI .0267
_diffrn_reflns_limit_h_max 12
_diffrn_reflns_limit_h_min 0
_diffrn_reflns_limit_k_max 6
_diffrn_reflns_limit_k_min 0
_diffrn_reflns_limit_l_max 15
_diffrn_reflns_limit_l_min -17
_diffrn_reflns_number 1463
_diffrn_reflns_theta_max 59.94
_diffrn_reflns_theta_min 3.14
_diffrn_standards_decay_% 5
_diffrn_standards_interval_count 150
_diffrn_standards_number 3
_exptl_absorpt_coefficient_mu .577
_exptl_absorpt_correction_type none
_exptl_crystal_colour red
_exptl_crystal_density_diffrn 1.219
_exptl_crystal_description block
_exptl_crystal_F_000 384
_exptl_crystal_size_max .40
_exptl_crystal_size_mid .40
_exptl_crystal_size_min .40
_refine_diff_density_max .425
_refine_diff_density_min -.672
_refine_ls_extinction_method none
_refine_ls_goodness_of_fit_all 1.185
_refine_ls_goodness_of_fit_obs 1.214
_refine_ls_hydrogen_treatment
;
 Hydrogen atoms were ridden on the bonded carbon atoms.
;
_refine_ls_matrix_type full
_refine_ls_number_parameters 145
_refine_ls_number_reflns 1377
_refine_ls_number_restraints 5
_refine_ls_restrained_S_all 1.186
_refine_ls_restrained_S_obs 1.215
_refine_ls_R_factor_all .1080
_refine_ls_R_factor_obs .0953
_refine_ls_shift/esd_max -.046
_refine_ls_shift/esd_mean .005
_refine_ls_structure_factor_coef Fsqd
_refine_ls_weighting_details 'w=1/[\s^2^(Fo^2^)+(0.1389P)^2^+0.1181P] where P=(Fo^2^+2Fc^2^)/3'
_refine_ls_weighting_scheme calc
_refine_ls_wR_factor_all .2095
_refine_ls_wR_factor_obs .1917
_reflns_number_observed 1124
_reflns_number_total 1377
_reflns_observed_criterion >2sigma(I)
_cod_data_source_file oa0007.cif
_cod_depositor_comments
;
The following automatic conversions were performed:

'_refine_ls_weighting_scheme' value 'calc
w=1/[\s^2^(Fo^2^)+(0.1389P)^2^+0.1181P] where P=(Fo^2^+2Fc^2^)/3' was
changed to 'calc'. New tag '_refine_ls_weighting_details' was
created. The value of the new tag was set to
'w=1/[\s^2^(Fo^2^)+(0.1389P)^2^+0.1181P] where P=(Fo^2^+2Fc^2^)/3'.

Automatic conversion script
Id: cif_fix_values 3143 2015-03-26 13:38:13Z robertas 
;
_cod_database_code 2101887

loop_
_symmetry_equiv_pos_as_xyz
'x, y, z'
'-x+1/2, y+1/2, -z'
'-x, -y, -z'
'x-1/2, -y-1/2, z'

loop_
_atom_site_aniso_label
_atom_site_aniso_U_11
_atom_site_aniso_U_22
_atom_site_aniso_U_33
_atom_site_aniso_U_12
_atom_site_aniso_U_13
_atom_site_aniso_U_23
N101 .0481(13) .0402(11) .0498(12) -.0006(9) .0210(10) -.0035(9)
C101 .0371(13) .0421(14) .0396(12) .0025(10) .0140(10) .0004(10)
C102 .057(2) .0432(15) .055(2) -.0011(13) .0231(13) -.0056(12)
C103 .067(2) .049(2) .057(2) .0062(14) .0263(14) -.0103(13)
C104 .060(2) .063(2) .0503(14) .0103(14) .0303(14) .0017(13)
C105 .051(2) .057(2) .053(2) -.0034(14) .0227(13) .0026(13)
C106 .0447(15) .0430(14) .0440(14) .0006(11) .0170(11) -.0021(11)
N201A .053(2) .054(2) .052(2) -.0048(13) .0148(14) -.0092(12)
C201A .053(2) .049(2) .042(2) -.003(2) .019(2) -.002(2)
C202A .051(2) .063(2) .060(2) -.011(2) .019(2) -.014(2)
C203A .050(3) .078(3) .055(2) -.007(2) .014(2) -.011(2)
C204A .055(2) .071(3) .048(2) .001(2) .014(2) .001(2)
C205A .060(2) .072(3) .052(2) .002(2) .016(2) -.003(2)
C206A .054(2) .062(2) .046(2) .000(2) .014(2) -.003(2)

loop_
_atom_site_label
_atom_site_fract_x
_atom_site_fract_y
_atom_site_fract_z
_atom_site_U_iso_or_equiv
_atom_site_thermal_displace_type
_atom_site_calc_flag
_atom_site_refinement_flags
_atom_site_occupancy
_atom_site_disorder_group
_atom_site_type_symbol
N101 .0035(2) -.1022(4) -.5116(2) .0454(6) Uani d . 1 . N
C101 .0735(2) -.1341(4) -.5674(2) .0398(7) Uani d . 1 . C
C102 .0597(3) -.3441(5) -.6143(2) .0514(8) Uani d . 1 . C
C103 .1225(3) -.3892(5) -.6709(2) .0570(8) Uani d . 1 . C
C104 .2026(3) -.2292(5) -.6781(2) .0549(8) Uani d . 1 . C
C105 .2188(2) -.0226(5) -.6287(2) .0529(8) Uani d . 1 . C
C106 .1541(2) .0277(4) -.5740(2) .0439(7) Uani d . 1 . C
H102 .005(3) -.456(7) -.606(2) .072(9) Uiso d . 1 . H
H103 .109(3) -.528(7) -.706(3) .086(11) Uiso d . 1 . H
H104 .247(3) -.251(5) -.716(2) .055(8) Uiso d . 1 . H
H105 .277(3) .090(5) -.631(2) .056(8) Uiso d . 1 . H
H106 .163(3) .163(6) -.537(2) .057(8) Uiso d . 1 . H
N201A -.4773(2) .0756(5) -.9695(2) .0543(8) Uani d PD .81 1 N
C201A -.35277(14) .0548(5) -.9205(2) .0476(9) Uani d PGD .81 1 C
C202A -.2966(2) .2370(4) -.8594(2) .0584(11) Uani d PGD .81 1 C
H202A -.3408(3) .3624(6) -.8533(3) .070 Uiso calc PR .81 1 H
C203A -.1739(2) .2303(5) -.8075(2) .0625(12) Uani d PG .81 1 C
H203A -.1366(3) .3513(7) -.7670(3) .075 Uiso calc PR .81 1 H
C204A -.10728(15) .0414(6) -.8168(3) .0599(12) Uani d PG .81 1 C
H204A -.0257(2) .0370(9) -.7823(4) .072 Uiso calc PR .81 1 H
C205A -.1634(2) -.1408(5) -.8778(3) .0631(12) Uani d PG .81 1 C
H205A -.1192(3) -.2662(7) -.8840(4) .076 Uiso calc PR .81 1 H
C206A -.2862(2) -.1341(4) -.9297(2) .0555(10) Uani d PG .81 1 C
H206A -.3235(3) -.2551(6) -.9703(3) .067 Uiso calc PR .81 1 H
N201B -.4619(6) -.0768(16) -.9940(9) .055(3) Uiso d PD .19 2 N
C201B -.3469(6) -.015(3) -.9294(12) .055(3) Uiso d PGD .19 2 C
C202B -.3250(12) .195(2) -.8797(12) .055(3) Uiso d PG .19 2 C
H202B -.3876(16) .294(3) -.8855(18) .066 Uiso calc PR .19 2 H
C203B -.2088(15) .256(2) -.8212(13) .055(3) Uiso d PG .19 2 C
H203B -.194(2) .395(3) -.7881(18) .066 Uiso calc PR .19 2 H
C204B -.1145(10) .107(3) -.8124(14) .055(3) Uiso d PG .19 2 C
H204B -.0373(12) .148(4) -.774(2) .066 Uiso calc PR .19 2 H
C205B -.1364(6) -.102(3) -.8622(15) .055(3) Uiso d PG .19 2 C
H205B -.0737(9) -.201(4) -.856(2) .066 Uiso calc PR .19 2 H
C206B -.2526(8) -.163(2) -.9207(13) .055(3) Uiso d PGD .19 2 C
H206B -.2672(14) -.302(3) -.9537(18) .066 Uiso calc PR .19 2 H

loop_
_atom_type_symbol
_atom_type_description
_atom_type_scat_dispersion_real
_atom_type_scat_dispersion_imag
_atom_type_scat_source
C C .0181 .0091 'International Tables Vol C Tables 4.2.6.8 and 6.1.1.4'
N N .0311 .0180 'International Tables Vol C Tables 4.2.6.8 and 6.1.1.4'
H H .0000 .0000 'International Tables Vol C Tables 4.2.6.8 and 6.1.1.4'

loop_
_geom_angle_atom_site_label_1
_geom_angle_atom_site_label_2
_geom_angle_atom_site_label_3
_geom_angle_site_symmetry_1
_geom_angle
N101 N101 C101 3_554 114.4(3)
C106 C101 C102 . 120.3(2)
C106 C101 N101 . 123.8(2)
C102 C101 N101 . 115.9(2)
C103 C102 C101 . 120.1(3)
C102 C103 C104 . 120.0(3)
C103 C104 C105 . 119.7(3)
C106 C105 C104 . 120.9(3)
C105 C106 C101 . 119.0(3)
N201A N201A C201A 3_453 114.5(4)
C202A C201A C206A . 120.0
C202A C201A N201A . 116.0(2)
C206A C201A N201A . 124.0(2)
C201A C202A C203A . 120.0
C202A C203A C204A . 120.0
C205A C204A C203A . 120.0
C204A C205A C206A . 120.0
C205A C206A C201A . 120.0
N201B N201B C201B 3_453 113.8(11)
C202B C201B C206B . 120.0
C202B C201B N201B . 122.0(8)
C206B C201B N201B . 117.9(9)
C201B C202B C203B . 120.0
C204B C203B C202B . 120.0
C203B C204B C205B . 120.0
C204B C205B C206B . 120.0
C205B C206B C201B . 120.0

loop_
_geom_bond_atom_site_label_1
_geom_bond_atom_site_label_2
_geom_bond_site_symmetry_2
_geom_bond_distance
N101 N101 3_554 1.247(4)
N101 C101 . 1.427(3)
C101 C106 . 1.388(4)
C101 C102 . 1.387(4)
C102 C103 . 1.378(4)
C103 C104 . 1.380(5)
C104 C105 . 1.386(4)
C105 C106 . 1.380(4)
N201A N201A 3_453 1.243(5)
N201A C201A . 1.417(3)
C201A C202A . 1.40
C201A C206A . 1.40
C202A C203A . 1.40
C203A C204A . 1.40
C204A C205A . 1.40
C205A C206A . 1.40
N201B N201B 3_453 1.247(10)
N201B C201B . 1.417(9)
C201B C202B . 1.40
C201B C206B . 1.40
C202B C203B . 1.40
C203B C204B . 1.40
C204B C205B . 1.40
C205B C206B . 1.40

loop_
_geom_torsion_atom_site_label_1
_geom_torsion_atom_site_label_2
_geom_torsion_atom_site_label_3
_geom_torsion_atom_site_label_4
_geom_torsion_site_symmetry_1
_geom_torsion
N101 N101 C101 C106 3_554 17.4(4)
N101 N101 C101 C102 3_554 -164.4(3)
C106 C101 C102 C103 . -2.6(4)
N101 C101 C102 C103 . 179.1(2)
C101 C102 C103 C104 . 2.4(4)
C102 C103 C104 C105 . -.4(4)
C103 C104 C105 C106 . -1.4(4)
C104 C105 C106 C101 . 1.2(4)
C102 C101 C106 C105 . .8(4)
N101 C101 C106 C105 . 178.9(2)
N201A N201A C201A C202A 3_453 172.7(3)
N201A N201A C201A C206A 3_453 -7.8(5)
C206A C201A C202A C203A . .0
N201A C201A C202A C203A . 179.5(3)
C201A C202A C203A C204A . .0
C202A C203A C204A C205A . .0
C203A C204A C205A C206A . .0
C204A C205A C206A C201A . .0
C202A C201A C206A C205A . .0
N201A C201A C206A C205A . -179.5(3)
N201B N201B C201B C202B 3_453 4(3)
N201B N201B C201B C206B 3_453 -171.9(16)
C206B C201B C202B C203B . .0
N201B C201B C202B C203B . -175.9(18)
C201B C202B C203B C204B . .0
C202B C203B C204B C205B . .0
C203B C204B C205B C206B . .0
C204B C205B C206B C201B . .0
C202B C201B C206B C205B . .0
N201B C201B C206B C205B . 176.1(17)
